data_4302106
loop_
_publ_author_name
'Mei-Ling Feng'
'Zai-Lai Xie'
'Xiao-Ying Huang'

_publ_contact_author_address
;
State Key Laboratory of Structural Chemistry
Fujian Institute of Research on the Structure of Matter
Chinese Academy of Sciences
Fuzhou, Fujian 350002
P. R. CHINA
;
_publ_contact_author_email xyhuang@fjirsm.ac.cn
_publ_contact_author_fax 86-59183793727
_publ_contact_author_name 'Prof Xiao-Ying Huang'
_publ_contact_author_phone 86-59183793727
_publ_section_title
;
Two Gallium Antimony Sulfides Built on a Novel Heterometallic Cluster
;
_journal_name_full 'Inorganic Chemistry'
_journal_page_first 3904
_journal_page_last 3906
_journal_paper_doi 10.1021/ic900144d
_journal_volume 48
_journal_year 2009
_chemical_formula_moiety 'Ga2 S7 Sb2, C6 H24 N6 Ni'
_chemical_formula_sum 'C6 H24 Ga2 N6 Ni S7 Sb2'
_chemical_formula_weight 846.38
_chemical_name_systematic
; 
 ? 
;
_space_group_IT_number 14
_symmetry_cell_setting monoclinic
_symmetry_space_group_name_Hall '-P 2ybc'
_symmetry_space_group_name_H-M 'P 1 21/c 1'
_atom_sites_solution_hydrogens geom
_atom_sites_solution_primary direct
_atom_sites_solution_secondary difmap
_audit_creation_method SHELXL-97
_cell_angle_alpha 90.00
_cell_angle_beta 95.717(10)
_cell_angle_gamma 90.00
_cell_formula_units_Z 4
_cell_length_a 13.0650(18)
_cell_length_b 9.2588(11)
_cell_length_c 18.918(2)
_cell_measurement_reflns_used 2031
_cell_measurement_temperature 296(2)
_cell_measurement_theta_max 27.4680
_cell_measurement_theta_min 2.1637
_cell_volume 2277.1(5)
_computing_cell_refinement 'CrystalClear (Rigaku Inc., 2007)'
_computing_data_collection 'CrystalClear (Rigaku Inc., 2007)'
_computing_data_reduction 'CrystalClear (Rigaku Inc., 2007)'
_computing_molecular_graphics 'DIAMOND. Version 3.0. Crystal Impact'
_computing_publication_material 'Windows Word 2003'
_computing_structure_refinement 'SHELXL-97 (Sheldrick, 1997)'
_computing_structure_solution 'SHELXS-97 (Sheldrick, 1990)'
_diffrn_ambient_temperature 296(2)
_diffrn_detector_area_resol_mean 13.6612
_diffrn_measured_fraction_theta_full 0.999
_diffrn_measured_fraction_theta_max 0.999
_diffrn_measurement_device_type 'Rigaku SCXmini'
_diffrn_measurement_method CCD_Profile_fitting
_diffrn_radiation_monochromator graphite
_diffrn_radiation_source 'fine-focus sealed tube'
_diffrn_radiation_type MoK\a
_diffrn_radiation_wavelength 0.71073
_diffrn_reflns_av_R_equivalents 0.0592
_diffrn_reflns_av_sigmaI/netI 0.0694
_diffrn_reflns_limit_h_max 16
_diffrn_reflns_limit_h_min -16
_diffrn_reflns_limit_k_max 11
_diffrn_reflns_limit_k_min -12
_diffrn_reflns_limit_l_max 24
_diffrn_reflns_limit_l_min -23
_diffrn_reflns_number 16931
_diffrn_reflns_theta_full 27.47
_diffrn_reflns_theta_max 27.47
_diffrn_reflns_theta_min 2.16
_exptl_absorpt_coefficient_mu 6.137
_exptl_absorpt_correction_T_max 0.7489
_exptl_absorpt_correction_T_min 0.4401
_exptl_absorpt_correction_type multi-scan
_exptl_absorpt_process_details 'CrystalClear (Rigaku Inc., 2007)'
_exptl_crystal_colour yellow
_exptl_crystal_density_diffrn 2.469
_exptl_crystal_density_method 'not measured'
_exptl_crystal_description lathe
_exptl_crystal_F_000 1624
_exptl_crystal_size_max 0.16
_exptl_crystal_size_mid 0.10
_exptl_crystal_size_min 0.05
_refine_diff_density_max 1.355
_refine_diff_density_min -1.310
_refine_diff_density_rms 0.217
_refine_ls_extinction_method none
_refine_ls_goodness_of_fit_ref 1.076
_refine_ls_hydrogen_treatment constr
_refine_ls_matrix_type full
_refine_ls_number_parameters 217
_refine_ls_number_reflns 5202
_refine_ls_number_restraints 0
_refine_ls_restrained_S_all 1.076
_refine_ls_R_factor_all 0.0681
_refine_ls_R_factor_gt 0.0514
_refine_ls_shift/su_max 0.000
_refine_ls_shift/su_mean 0.000
_refine_ls_structure_factor_coef Fsqd
_refine_ls_weighting_details 'calc w=1/[\s^2^(Fo^2^)+(0.0362P)^2^+0.0000P] where P=(Fo^2^+2Fc^2^)/3'
_refine_ls_weighting_scheme calc
_refine_ls_wR_factor_gt 0.0965
_refine_ls_wR_factor_ref 0.1043
_reflns_number_gt 4159
_reflns_number_total 5202
_reflns_threshold_expression >2sigma(I)
_cod_data_source_file ic900144d_si_002_2.cif
_cod_data_source_block compound-1
_cod_depositor_comments
;
The following automatic conversions were performed:
'_exptl_absorpt_correction_type' value 'Multi-scan' changed to
'multi-scan' according to
'/home/saulius/struct/CIF-dictionaries/cif_core.dic' dictionary named
'cif_core.dic' version 2.4.1 from 2010-06-29.

Automatic conversion script
Id: cif_fix_enum 1527 2010-12-29 10:47:43Z saulius 
;
_cod_original_sg_symbol_H-M 'P 21 /c'
_cod_database_code 4302106

loop_
_symmetry_equiv_pos_as_xyz
'x, y, z'
'-x, y+1/2, -z+1/2'
'-x, -y, -z'
'x, -y-1/2, z-1/2'

loop_
_atom_site_label
_atom_site_type_symbol
_atom_site_fract_x
_atom_site_fract_y
_atom_site_fract_z
_atom_site_U_iso_or_equiv
_atom_site_adp_type
_atom_site_occupancy
_atom_site_symmetry_multiplicity
_atom_site_calc_flag
_atom_site_refinement_flags
_atom_site_disorder_assembly
_atom_site_disorder_group
Sb1 Sb 0.95564(4) 0.20439(6) 0.24105(2) 0.02415(13) Uani 1 1 d . . .
Sb2 Sb 0.53414(4) 0.45914(6) 0.24798(2) 0.02392(13) Uani 1 1 d . . .
Ga1 Ga 0.80114(6) 0.50196(8) 0.22568(4) 0.02090(18) Uani 1 1 d . . .
Ga2 Ga 0.68576(6) 0.16520(9) 0.21678(4) 0.02131(18) Uani 1 1 d . . .
S1 S 0.89453(14) 0.3909(2) 0.31885(9) 0.0266(4) Uani 1 1 d . . .
S2 S 0.82269(14) 0.0184(2) 0.24788(11) 0.0305(4) Uani 1 1 d . . .
S3 S 0.67204(14) 0.6420(2) 0.26066(10) 0.0281(4) Uani 1 1 d . . .
S4 S 0.61831(14) 0.2575(2) 0.31421(10) 0.0266(4) Uani 1 1 d . . .
S5 S 0.73071(15) 0.3436(2) 0.14319(9) 0.0269(4) Uani 1 1 d . . .
S6 S 0.91577(14) 0.6276(2) 0.16599(10) 0.0280(4) Uani 1 1 d . . .
S7 S 0.55472(14) 0.0426(2) 0.15206(9) 0.0254(4) Uani 1 1 d . . .
Ni1 Ni 0.74991(8) 0.72172(11) 0.48245(5) 0.0273(2) Uani 1 1 d . . .
N1 N 0.6262(5) 0.8097(8) 0.4164(4) 0.0404(18) Uani 1 1 d . . .
H1A H 0.6480 0.8841 0.3902 0.048 Uiso 1 1 d R . .
H1B H 0.5998 0.7434 0.3888 0.048 Uiso 1 1 d R . .
N2 N 0.6450(6) 0.7417(8) 0.5614(4) 0.047(2) Uani 1 1 d . . .
H2A H 0.6439 0.6606 0.5874 0.056 Uiso 1 1 calc R . .
H2B H 0.6621 0.8167 0.5905 0.056 Uiso 1 1 calc R . .
N3 N 0.8533(5) 0.7379(7) 0.4017(3) 0.0347(16) Uani 1 1 d . . .
H3A H 0.8151 0.7555 0.3589 0.042 Uiso 1 1 d R . .
H3B H 0.8900 0.6488 0.4097 0.042 Uiso 1 1 d R . .
N4 N 0.8082(5) 0.9353(7) 0.5053(3) 0.0318(15) Uani 1 1 d . . .
H4A H 0.7652 1.0079 0.5138 0.038 Uiso 1 1 d R . .
H4B H 0.8567 0.9215 0.5416 0.038 Uiso 1 1 d R . .
N5 N 0.8560(5) 0.6000(7) 0.5532(3) 0.0389(17) Uani 1 1 d . . .
H5A H 0.9192 0.6391 0.5549 0.047 Uiso 1 1 calc R . .
H5B H 0.8358 0.6008 0.5973 0.047 Uiso 1 1 calc R . .
N6 N 0.7051(5) 0.5092(7) 0.4492(3) 0.0330(15) Uani 1 1 d . . .
H6A H 0.7236 0.4790 0.4079 0.040 Uiso 1 1 d R . .
H6B H 0.6381 0.5208 0.4482 0.040 Uiso 1 1 d R . .
C1 C 0.5492(8) 0.8629(12) 0.4595(5) 0.061(3) Uani 1 1 d . . .
H1C H 0.4833 0.8686 0.4312 0.074 Uiso 1 1 calc R . .
H1D H 0.5677 0.9592 0.4766 0.074 Uiso 1 1 calc R . .
C2 C 0.5416(7) 0.7671(11) 0.5191(6) 0.064(3) Uani 1 1 d . . .
H2C H 0.5135 0.6752 0.5019 0.077 Uiso 1 1 calc R . .
H2D H 0.4944 0.8083 0.5502 0.077 Uiso 1 1 calc R . .
C3 C 0.9242(7) 0.8596(9) 0.4199(5) 0.043(2) Uani 1 1 d . . .
H3C H 0.9573 0.8887 0.3785 0.051 Uiso 1 1 calc R . .
H3D H 0.9771 0.8307 0.4568 0.051 Uiso 1 1 calc R . .
C4 C 0.8627(7) 0.9837(9) 0.4455(4) 0.041(2) Uani 1 1 d . . .
H4C H 0.9083 1.0630 0.4605 0.050 Uiso 1 1 calc R . .
H4D H 0.8137 1.0175 0.4073 0.050 Uiso 1 1 calc R . .
C5 C 0.8577(7) 0.4497(10) 0.5261(5) 0.046(2) Uani 1 1 d . . .
H5C H 0.8861 0.3858 0.5637 0.056 Uiso 1 1 calc R . .
H5D H 0.9011 0.4444 0.4875 0.056 Uiso 1 1 calc R . .
C6 C 0.7511(7) 0.4033(9) 0.5006(4) 0.041(2) Uani 1 1 d . . .
H6C H 0.7527 0.3090 0.4784 0.050 Uiso 1 1 calc R . .
H6D H 0.7100 0.3962 0.5405 0.050 Uiso 1 1 calc R . .

loop_
_atom_site_aniso_label
_atom_site_aniso_U_11
_atom_site_aniso_U_22
_atom_site_aniso_U_33
_atom_site_aniso_U_23
_atom_site_aniso_U_13
_atom_site_aniso_U_12
Sb1 0.0200(3) 0.0270(3) 0.0254(3) 0.0010(2) 0.00244(18) 0.00300(19)
Sb2 0.0196(3) 0.0268(3) 0.0252(3) -0.0041(2) 0.00163(18) 0.00189(19)
Ga1 0.0171(4) 0.0207(4) 0.0249(4) -0.0015(3) 0.0019(3) -0.0009(3)
Ga2 0.0180(4) 0.0203(4) 0.0260(4) -0.0019(3) 0.0043(3) -0.0013(3)
S1 0.0257(10) 0.0264(10) 0.0272(9) -0.0021(8) -0.0002(7) 0.0046(8)
S2 0.0236(10) 0.0224(10) 0.0451(12) -0.0003(9) 0.0008(8) 0.0032(7)
S3 0.0230(10) 0.0230(10) 0.0388(11) -0.0056(9) 0.0049(8) 0.0009(7)
S4 0.0280(10) 0.0254(10) 0.0273(9) -0.0013(8) 0.0072(7) 0.0038(8)
S5 0.0328(11) 0.0245(10) 0.0234(9) -0.0013(8) 0.0028(7) -0.0092(8)
S6 0.0229(10) 0.0337(11) 0.0270(9) 0.0028(9) 0.0005(7) -0.0087(8)
S7 0.0212(10) 0.0289(10) 0.0263(9) -0.0019(8) 0.0031(7) -0.0061(7)
Ni1 0.0307(6) 0.0253(5) 0.0254(5) -0.0009(4) 0.0013(4) 0.0007(4)
N1 0.035(4) 0.038(4) 0.046(4) -0.006(4) -0.007(3) 0.012(3)
N2 0.055(5) 0.046(5) 0.042(4) -0.007(4) 0.019(4) -0.001(4)
N3 0.041(4) 0.032(4) 0.031(4) -0.007(3) 0.005(3) -0.006(3)
N4 0.043(4) 0.025(4) 0.026(3) -0.003(3) -0.003(3) -0.002(3)
N5 0.045(4) 0.034(4) 0.035(4) -0.006(3) -0.008(3) 0.005(3)
N6 0.036(4) 0.031(4) 0.032(4) -0.006(3) 0.000(3) -0.003(3)
C1 0.058(7) 0.073(8) 0.053(6) -0.024(6) 0.003(5) 0.016(6)
C2 0.052(7) 0.053(6) 0.094(8) 0.016(6) 0.046(6) 0.016(5)
C3 0.044(5) 0.038(5) 0.049(5) -0.011(4) 0.021(4) -0.017(4)
C4 0.049(6) 0.041(5) 0.034(5) -0.002(4) 0.005(4) -0.011(4)
C5 0.054(6) 0.038(5) 0.045(5) 0.005(5) -0.006(4) 0.013(4)
C6 0.053(6) 0.030(5) 0.040(5) 0.002(4) 0.001(4) 0.001(4)

loop_
_atom_type_symbol
_atom_type_description
_atom_type_scat_dispersion_real
_atom_type_scat_dispersion_imag
_atom_type_scat_source
C C 0.0033 0.0016 'International Tables Vol C Tables 4.2.6.8 and 6.1.1.4'
H H 0.0000 0.0000 'International Tables Vol C Tables 4.2.6.8 and 6.1.1.4'
N N 0.0061 0.0033 'International Tables Vol C Tables 4.2.6.8 and 6.1.1.4'
S S 0.1246 0.1234 'International Tables Vol C Tables 4.2.6.8 and 6.1.1.4'
Ni Ni 0.3393 1.1124 'International Tables Vol C Tables 4.2.6.8 and 6.1.1.4'
Ga Ga 0.2307 1.6083 'International Tables Vol C Tables 4.2.6.8 and 6.1.1.4'
Sb Sb -0.5866 1.5461 'International Tables Vol C Tables 4.2.6.8 and 6.1.1.4'

loop_
_geom_angle_atom_site_label_1
_geom_angle_atom_site_label_2
_geom_angle_atom_site_label_3
_geom_angle
_geom_angle_site_symmetry_1
_geom_angle_site_symmetry_3
_geom_angle_publ_flag
S6 Sb1 S1 90.84(6) 2_745 . ?
S6 Sb1 S2 101.50(7) 2_745 . ?
S1 Sb1 S2 100.82(7) . . ?
S7 Sb2 S4 93.95(6) 2_655 . ?
S7 Sb2 S3 96.12(6) 2_655 . ?
S4 Sb2 S3 100.79(7) . . ?
S5 Ga1 S3 107.85(8) . . ?
S5 Ga1 S6 103.32(7) . . ?
S3 Ga1 S6 113.27(8) . . ?
S5 Ga1 S1 112.86(8) . . ?
S3 Ga1 S1 112.70(7) . . ?
S6 Ga1 S1 106.54(7) . . ?
S5 Ga2 S2 110.33(8) . . ?
S5 Ga2 S4 111.46(7) . . ?
S2 Ga2 S4 111.77(8) . . ?
S5 Ga2 S7 104.84(7) . . ?
S2 Ga2 S7 111.50(8) . . ?
S4 Ga2 S7 106.69(7) . . ?
Ga1 S1 Sb1 91.98(7) . . ?
Ga2 S2 Sb1 96.27(7) . . ?
Ga1 S3 Sb2 97.81(7) . . ?
Ga2 S4 Sb2 93.56(7) . . ?
Ga1 S5 Ga2 99.21(7) . . ?
Ga1 S6 Sb1 103.47(7) . 2_755 ?
Ga2 S7 Sb2 97.46(7) . 2_645 ?
N1 Ni1 N6 90.6(3) . . ?
N1 Ni1 N2 82.7(3) . . ?
N6 Ni1 N2 96.3(3) . . ?
N1 Ni1 N3 92.9(3) . . ?
N6 Ni1 N3 91.6(2) . . ?
N2 Ni1 N3 170.9(3) . . ?
N1 Ni1 N4 89.9(3) . . ?
N6 Ni1 N4 172.6(2) . . ?
N2 Ni1 N4 91.1(3) . . ?
N3 Ni1 N4 81.0(2) . . ?
N1 Ni1 N5 169.2(3) . . ?
N6 Ni1 N5 80.8(3) . . ?
N2 Ni1 N5 91.7(3) . . ?
N3 Ni1 N5 93.9(3) . . ?
N4 Ni1 N5 99.4(3) . . ?
C1 N1 Ni1 109.5(6) . . ?
C1 N1 H1A 108.8 . . ?
Ni1 N1 H1A 110.6 . . ?
C1 N1 H1B 109.2 . . ?
Ni1 N1 H1B 108.9 . . ?
H1A N1 H1B 109.8 . . ?
C2 N2 Ni1 104.2(5) . . ?
C2 N2 H2A 110.9 . . ?
Ni1 N2 H2A 110.9 . . ?
C2 N2 H2B 110.9 . . ?
Ni1 N2 H2B 110.9 . . ?
H2A N2 H2B 108.9 . . ?
C3 N3 Ni1 108.2(5) . . ?
C3 N3 H3A 110.0 . . ?
Ni1 N3 H3A 108.3 . . ?
C3 N3 H3B 109.1 . . ?
Ni1 N3 H3B 99.6 . . ?
H3A N3 H3B 120.6 . . ?
C4 N4 Ni1 108.5(5) . . ?
C4 N4 H4A 105.6 . . ?
Ni1 N4 H4A 120.6 . . ?
C4 N4 H4B 105.9 . . ?
Ni1 N4 H4B 103.5 . . ?
H4A N4 H4B 112.0 . . ?
C5 N5 Ni1 108.0(5) . . ?
C5 N5 H5A 110.1 . . ?
Ni1 N5 H5A 110.1 . . ?
C5 N5 H5B 110.1 . . ?
Ni1 N5 H5B 110.1 . . ?
H5A N5 H5B 108.4 . . ?
C6 N6 Ni1 109.8(5) . . ?
C6 N6 H6A 104.1 . . ?
Ni1 N6 H6A 117.5 . . ?
C6 N6 H6B 115.9 . . ?
Ni1 N6 H6B 97.9 . . ?
H6A N6 H6B 112.2 . . ?
N1 C1 C2 109.7(8) . . ?
N1 C1 H1C 109.7 . . ?
C2 C1 H1C 109.7 . . ?
N1 C1 H1D 109.7 . . ?
C2 C1 H1D 109.7 . . ?
H1C C1 H1D 108.2 . . ?
C1 C2 N2 112.2(8) . . ?
C1 C2 H2C 109.2 . . ?
N2 C2 H2C 109.2 . . ?
C1 C2 H2D 109.2 . . ?
N2 C2 H2D 109.2 . . ?
H2C C2 H2D 107.9 . . ?
N3 C3 C4 108.3(7) . . ?
N3 C3 H3C 110.0 . . ?
C4 C3 H3C 110.0 . . ?
N3 C3 H3D 110.0 . . ?
C4 C3 H3D 110.0 . . ?
H3C C3 H3D 108.4 . . ?
N4 C4 C3 109.3(7) . . ?
N4 C4 H4C 109.8 . . ?
C3 C4 H4C 109.8 . . ?
N4 C4 H4D 109.8 . . ?
C3 C4 H4D 109.8 . . ?
H4C C4 H4D 108.3 . . ?
N5 C5 C6 109.6(7) . . ?
N5 C5 H5C 109.7 . . ?
C6 C5 H5C 109.7 . . ?
N5 C5 H5D 109.7 . . ?
C6 C5 H5D 109.7 . . ?
H5C C5 H5D 108.2 . . ?
N6 C6 C5 109.3(7) . . ?
N6 C6 H6C 109.8 . . ?
C5 C6 H6C 109.8 . . ?
N6 C6 H6D 109.8 . . ?
C5 C6 H6D 109.8 . . ?
H6C C6 H6D 108.3 . . ?

loop_
_geom_bond_atom_site_label_1
_geom_bond_atom_site_label_2
_geom_bond_distance
_geom_bond_site_symmetry_2
_geom_bond_publ_flag
Sb1 S6 2.4148(19) 2_745 ?
Sb1 S1 2.4537(19) . ?
Sb1 S2 2.459(2) . ?
Sb2 S7 2.4408(18) 2_655 ?
Sb2 S4 2.447(2) . ?
Sb2 S3 2.467(2) . ?
Ga1 S5 2.269(2) . ?
Ga1 S3 2.278(2) . ?
Ga1 S6 2.2821(19) . ?
Ga1 S1 2.286(2) . ?
Ga2 S5 2.274(2) . ?
Ga2 S2 2.277(2) . ?
Ga2 S4 2.2866(19) . ?
Ga2 S7 2.303(2) . ?
S6 Sb1 2.4148(19) 2_755 ?
S7 Sb2 2.4408(18) 2_645 ?
Ni1 N1 2.106(6) . ?
Ni1 N6 2.130(6) . ?
Ni1 N2 2.133(7) . ?
Ni1 N3 2.143(6) . ?
Ni1 N4 2.147(6) . ?
Ni1 N5 2.147(6) . ?
N1 C1 1.443(10) . ?
N1 H1A 0.9105 . ?
N1 H1B 0.8571 . ?
N2 C2 1.517(12) . ?
N2 H2A 0.9000 . ?
N2 H2B 0.9000 . ?
N3 C3 1.478(10) . ?
N3 H3A 0.9220 . ?
N3 H3B 0.9593 . ?
N4 C4 1.465(9) . ?
N4 H4A 0.9007 . ?
N4 H4B 0.8965 . ?
N5 C5 1.484(11) . ?
N5 H5A 0.9000 . ?
N5 H5B 0.9000 . ?
N6 C6 1.467(10) . ?
N6 H6A 0.8863 . ?
N6 H6B 0.8794 . ?
C1 C2 1.447(13) . ?
C1 H1C 0.9700 . ?
C1 H1D 0.9700 . ?
C2 H2C 0.9700 . ?
C2 H2D 0.9700 . ?
C3 C4 1.509(11) . ?
C3 H3C 0.9700 . ?
C3 H3D 0.9700 . ?
C4 H4C 0.9700 . ?
C4 H4D 0.9700 . ?
C5 C6 1.492(12) . ?
C5 H5C 0.9700 . ?
C5 H5D 0.9700 . ?
C6 H6C 0.9700 . ?
C6 H6D 0.9700 . ?

loop_
_geom_hbond_atom_site_label_D
_geom_hbond_atom_site_label_H
_geom_hbond_atom_site_label_A
_geom_hbond_distance_DH
_geom_hbond_distance_HA
_geom_hbond_distance_DA
_geom_hbond_angle_DHA
_geom_hbond_site_symmetry_A
N1 H1B S7 0.86 2.80 3.574(7) 151.8 2_655
N1 H1B S3 0.86 2.85 3.436(7) 127.5 .
N2 H2A S7 0.90 2.58 3.416(8) 154.1 4_566
N3 H3B S1 0.96 2.95 3.638(7) 130.1 .
N3 H3A S3 0.92 2.71 3.500(7) 144.0 .
N4 H4A S5 0.90 2.88 3.543(6) 131.4 4_576
N4 H4B S6 0.90 2.44 3.272(6) 153.6 4_576
N6 H6B S7 0.88 3.01 3.740(7) 142.3 2_655
N6 H6A S4 0.89 2.96 3.558(6) 126.5 .

loop_
_geom_torsion_atom_site_label_1
_geom_torsion_atom_site_label_2
_geom_torsion_atom_site_label_3
_geom_torsion_atom_site_label_4
_geom_torsion
_geom_torsion_site_symmetry_1
_geom_torsion_site_symmetry_2
_geom_torsion_site_symmetry_3
_geom_torsion_site_symmetry_4
_geom_torsion_publ_flag
S5 Ga1 S1 Sb1 35.78(9) . . . . ?
S3 Ga1 S1 Sb1 158.25(7) . . . . ?
S6 Ga1 S1 Sb1 -76.93(8) . . . . ?
S6 Sb1 S1 Ga1 166.75(7) 2_745 . . . ?
S2 Sb1 S1 Ga1 -91.37(7) . . . . ?
S5 Ga2 S2 Sb1 30.20(9) . . . . ?
S4 Ga2 S2 Sb1 -94.41(8) . . . . ?
S7 Ga2 S2 Sb1 146.28(7) . . . . ?
S6 Sb1 S2 Ga2 146.66(7) 2_745 . . . ?
S1 Sb1 S2 Ga2 53.56(8) . . . . ?
S5 Ga1 S3 Sb2 32.59(9) . . . . ?
S6 Ga1 S3 Sb2 146.29(7) . . . . ?
S1 Ga1 S3 Sb2 -92.66(8) . . . . ?
S7 Sb2 S3 Ga1 145.72(7) 2_655 . . . ?
S4 Sb2 S3 Ga1 50.51(8) . . . . ?
S5 Ga2 S4 Sb2 35.14(9) . . . . ?
S2 Ga2 S4 Sb2 159.12(7) . . . . ?
S7 Ga2 S4 Sb2 -78.76(8) . . . . ?
S7 Sb2 S4 Ga2 173.76(7) 2_655 . . . ?
S3 Sb2 S4 Ga2 -89.24(7) . . . . ?
S3 Ga1 S5 Ga2 -86.49(9) . . . . ?
S6 Ga1 S5 Ga2 153.32(8) . . . . ?
S1 Ga1 S5 Ga2 38.66(10) . . . . ?
S2 Ga2 S5 Ga1 -83.69(9) . . . . ?
S4 Ga2 S5 Ga1 41.11(10) . . . . ?
S7 Ga2 S5 Ga1 156.15(7) . . . . ?
S5 Ga1 S6 Sb1 -152.93(8) . . . 2_755 ?
S3 Ga1 S6 Sb1 90.66(9) . . . 2_755 ?
S1 Ga1 S6 Sb1 -33.80(10) . . . 2_755 ?
S5 Ga2 S7 Sb2 -151.52(7) . . . 2_645 ?
S2 Ga2 S7 Sb2 89.09(8) . . . 2_645 ?
S4 Ga2 S7 Sb2 -33.19(9) . . . 2_645 ?
N6 Ni1 N1 C1 108.1(7) . . . . ?
N2 Ni1 N1 C1 11.8(7) . . . . ?
N3 Ni1 N1 C1 -160.3(7) . . . . ?
N4 Ni1 N1 C1 -79.3(7) . . . . ?
N5 Ni1 N1 C1 70.8(16) . . . . ?
N1 Ni1 N2 C2 14.4(6) . . . . ?
N6 Ni1 N2 C2 -75.3(6) . . . . ?
N3 Ni1 N2 C2 75.7(19) . . . . ?
N4 Ni1 N2 C2 104.2(6) . . . . ?
N5 Ni1 N2 C2 -156.3(6) . . . . ?
N1 Ni1 N3 C3 105.5(6) . . . . ?
N6 Ni1 N3 C3 -163.8(6) . . . . ?
N2 Ni1 N3 C3 45(2) . . . . ?
N4 Ni1 N3 C3 16.1(6) . . . . ?
N5 Ni1 N3 C3 -82.9(6) . . . . ?
N1 Ni1 N4 C4 -79.5(6) . . . . ?
N6 Ni1 N4 C4 14(2) . . . . ?
N2 Ni1 N4 C4 -162.2(6) . . . . ?
N3 Ni1 N4 C4 13.4(5) . . . . ?
N5 Ni1 N4 C4 105.9(5) . . . . ?
N1 Ni1 N5 C5 53.1(16) . . . . ?
N6 Ni1 N5 C5 15.3(6) . . . . ?
N2 Ni1 N5 C5 111.4(6) . . . . ?
N3 Ni1 N5 C5 -75.7(6) . . . . ?
N4 Ni1 N5 C5 -157.2(5) . . . . ?
N1 Ni1 N6 C6 -160.7(5) . . . . ?
N2 Ni1 N6 C6 -78.0(6) . . . . ?
N3 Ni1 N6 C6 106.3(5) . . . . ?
N4 Ni1 N6 C6 105.4(19) . . . . ?
N5 Ni1 N6 C6 12.7(5) . . . . ?
Ni1 N1 C1 C2 -37.5(10) . . . . ?
N1 C1 C2 N2 53.6(12) . . . . ?
Ni1 N2 C2 C1 -40.3(9) . . . . ?
Ni1 N3 C3 C4 -42.3(8) . . . . ?
Ni1 N4 C4 C3 -40.5(8) . . . . ?
N3 C3 C4 N4 56.2(9) . . . . ?
Ni1 N5 C5 C6 -40.8(8) . . . . ?
Ni1 N6 C6 C5 -38.6(8) . . . . ?
N5 C5 C6 N6 53.6(9) . . . . ?
